data_7222379
loop_
_publ_author_name
'Aksenov, Alexander V.'
'Aksenov, Nicolai A.'
'Orazova, Naila A.'
'Aksenov, Dmitrii A.'
'Dmitriev, Maksim V.'
'Rubin, Michael'

_publ_section_title
;
 Direct metal-free synthesis of diarylamines from 2-nitropropane via the
 twofold C-H functionalization of arenes
;
_journal_name_full 'RSC Adv.'
_journal_paper_doi 10.1039/C5RA17668A
_journal_year 2015
_chemical_formula_moiety 'C14 H15 N O2'
_chemical_formula_sum 'C14 H15 N O2'
_chemical_formula_weight 229.27
_chemical_name_systematic bis-(4-methoxyphenyl)-amine
_space_group_IT_number 41
_symmetry_cell_setting orthorhombic
_symmetry_space_group_name_Hall 'C -2ac 2'
_symmetry_space_group_name_H-M 'C 2 c b'
_atom_sites_solution_hydrogens geom
_atom_sites_solution_primary direct
_atom_sites_solution_secondary difmap
_audit_creation_method SHELXL-97
_audit_update_record
;
2015-08-10 deposited with the CCDC.
2015-09-30 downloaded from the CCDC.
;
_cell_angle_alpha 90.00
_cell_angle_beta 90.00
_cell_angle_gamma 90.00
_cell_formula_units_Z 4
_cell_length_a 6.14510(10)
_cell_length_b 26.7789(5)
_cell_length_c 7.39200(10)
_cell_measurement_reflns_used 9086
_cell_measurement_temperature 292.89(11)
_cell_measurement_theta_max 73.7020
_cell_measurement_theta_min 5.9640
_cell_volume 1216.42(3)
_computing_cell_refinement
;
CrysAlisPro, Agilent Technologies,
Version 1.171.37.35g (release 09-12-2014 CrysAlis171 .NET)
(compiled Dec  9 2014,15:38:47)
;
_computing_data_collection
;
CrysAlisPro, Agilent Technologies,
Version 1.171.37.35g (release 09-12-2014 CrysAlis171 .NET)
(compiled Dec  9 2014,15:38:47)
;
_computing_data_reduction
;
CrysAlisPro, Agilent Technologies,
Version 1.171.37.35g (release 09-12-2014 CrysAlis171 .NET)
(compiled Dec  9 2014,15:38:47)
;
_computing_structure_refinement 'SHELXL-97 (Sheldrick, 2008)'
_computing_structure_solution 'SHELXS-97 (Sheldrick, 2008)'
_diffrn_ambient_temperature 292.89(11)
_diffrn_measured_fraction_theta_full 1.000
_diffrn_measured_fraction_theta_max 0.999
_diffrn_measurement_device_type 'SuperNova, Dual, Cu at zero, AtlasS2'
_diffrn_measurement_method '\w scans'
_diffrn_radiation_monochromator graphite
_diffrn_radiation_source 'sealed X-ray tube'
_diffrn_radiation_type CuK\a
_diffrn_radiation_wavelength 1.54184
_diffrn_reflns_av_R_equivalents 0.0583
_diffrn_reflns_av_sigmaI/netI 0.0216
_diffrn_reflns_limit_h_max 7
_diffrn_reflns_limit_h_min -6
_diffrn_reflns_limit_k_max 33
_diffrn_reflns_limit_k_min -33
_diffrn_reflns_limit_l_max 9
_diffrn_reflns_limit_l_min -9
_diffrn_reflns_number 12894
_diffrn_reflns_theta_full 68.00
_diffrn_reflns_theta_max 74.14
_diffrn_reflns_theta_min 3.30
_exptl_absorpt_coefficient_mu 0.674
_exptl_absorpt_correction_T_max 1.00000
_exptl_absorpt_correction_T_min 0.39591
_exptl_absorpt_correction_type multi-scan
_exptl_absorpt_process_details
;
CrysAlisPro, Agilent Technologies,
Version 1.171.37.35g (release 09-12-2014 CrysAlis171 .NET)
(compiled Dec  9 2014,15:38:47)
Empirical absorption correction using spherical harmonics,
 implemented in SCALE3 ABSPACK scaling algorithm.
;
_exptl_crystal_colour colourless
_exptl_crystal_density_diffrn 1.252
_exptl_crystal_density_method 'not measured'
_exptl_crystal_description plate
_exptl_crystal_F_000 488
_exptl_crystal_preparation 'RECRYST FROM hexane'
_exptl_crystal_size_max 0.40
_exptl_crystal_size_mid 0.31
_exptl_crystal_size_min 0.08
_refine_diff_density_max 0.131
_refine_diff_density_min -0.112
_refine_diff_density_rms 0.034
_refine_ls_extinction_coef 0.0020(4)
_refine_ls_extinction_expression Fc^*^=kFc[1+0.001xFc^2^\l^3^/sin(2\q)]^-1/4^
_refine_ls_extinction_method SHELXL
_refine_ls_goodness_of_fit_ref 1.108
_refine_ls_hydrogen_treatment mixed
_refine_ls_matrix_type full
_refine_ls_number_parameters 82
_refine_ls_number_reflns 1156
_refine_ls_number_restraints 1
_refine_ls_restrained_S_all 1.108
_refine_ls_R_factor_all 0.0315
_refine_ls_R_factor_gt 0.0311
_refine_ls_shift/su_max 0.000
_refine_ls_shift/su_mean 0.000
_refine_ls_structure_factor_coef Fsqd
_refine_ls_weighting_details 'calc w=1/[\s^2^(Fo^2^)+(0.0535P)^2^+0.1232P] where P=(Fo^2^+2Fc^2^)/3'
_refine_ls_weighting_scheme calc
_refine_ls_wR_factor_gt 0.0900
_refine_ls_wR_factor_ref 0.0904
_reflns_number_gt 1134
_reflns_number_total 1156
_reflns_threshold_expression >2\s(I)
_cod_data_source_file c5ra17668a2.cif
_cod_data_source_block anna_diaryl_dimethoxy_111
_cod_database_code 7222379

loop_
_symmetry_equiv_pos_as_xyz
'x, y, z'
'x+1/2, y, -z+1/2'
'x, -y, -z'
'x+1/2, -y, z+1/2'
'x+1/2, y+1/2, z'
'x+1, y+1/2, -z+1/2'
'x+1/2, -y+1/2, -z'
'x+1, -y+1/2, z+1/2'

loop_
_atom_site_label
_atom_site_type_symbol
_atom_site_fract_x
_atom_site_fract_y
_atom_site_fract_z
_atom_site_U_iso_or_equiv
_atom_site_adp_type
_atom_site_occupancy
_atom_site_symmetry_multiplicity
_atom_site_calc_flag
_atom_site_refinement_flags
H1 H 1.126(6) 0.0000 0.0000 0.093(11) Uiso 1 2 d S
N1 N 0.9908(3) 0.0000 0.0000 0.0553(4) Uani 1 2 d S
C5 C 0.5956(2) -0.10308(5) 0.08133(15) 0.0486(3) Uani 1 1 d .
H5 H 0.4627 -0.1085 0.1382 0.058 Uiso 1 1 calc R
C6 C 0.6877(2) -0.05576(5) 0.07974(15) 0.0477(3) Uani 1 1 d .
H6 H 0.6152 -0.0295 0.1361 0.057 Uiso 1 1 calc R
C2 C 0.9907(2) -0.08662(5) -0.08904(15) 0.0502(3) Uani 1 1 d .
H2 H 1.1226 -0.0813 -0.1476 0.060 Uiso 1 1 calc R
C3 C 0.9007(2) -0.13379(5) -0.08690(16) 0.0525(4) Uani 1 1 d .
H3 H 0.9735 -0.1601 -0.1427 0.063 Uiso 1 1 calc R
C1 C 0.8862(2) -0.04676(4) -0.00440(13) 0.0445(3) Uani 1 1 d .
O1 O 0.6277(2) -0.19044(3) -0.01076(14) 0.0654(3) Uani 1 1 d .
C4 C 0.7033(2) -0.14238(5) -0.00257(15) 0.0487(3) Uani 1 1 d .
C7 C 0.4349(3) -0.20218(6) 0.0842(3) 0.0815(6) Uani 1 1 d .
H7A H 0.4559 -0.1960 0.2109 0.122 Uiso 1 1 calc R
H7B H 0.3998 -0.2368 0.0661 0.122 Uiso 1 1 calc R
H7C H 0.3178 -0.1818 0.0402 0.122 Uiso 1 1 calc R

loop_
_atom_site_aniso_label
_atom_site_aniso_U_11
_atom_site_aniso_U_22
_atom_site_aniso_U_33
_atom_site_aniso_U_23
_atom_site_aniso_U_13
_atom_site_aniso_U_12
N1 0.0408(10) 0.0517(8) 0.0734(10) 0.0056(6) 0.000 0.000
C5 0.0445(7) 0.0500(6) 0.0514(6) 0.0004(4) 0.0058(5) 0.0045(5)
C6 0.0492(8) 0.0454(6) 0.0486(6) -0.0025(4) 0.0064(5) 0.0065(5)
C2 0.0420(7) 0.0588(7) 0.0499(6) 0.0046(5) 0.0056(5) 0.0103(6)
C3 0.0528(8) 0.0516(7) 0.0531(6) -0.0022(4) 0.0032(5) 0.0150(6)
C1 0.0442(7) 0.0466(6) 0.0427(5) 0.0031(4) -0.0012(5) 0.0038(5)
O1 0.0677(8) 0.0436(5) 0.0848(7) -0.0059(4) 0.0043(6) 0.0019(5)
C4 0.0517(8) 0.0448(6) 0.0497(6) 0.0006(4) -0.0034(5) 0.0073(6)
C7 0.0678(12) 0.0559(8) 0.1207(14) -0.0021(8) 0.0073(10) -0.0111(8)

loop_
_atom_type_symbol
_atom_type_description
_atom_type_scat_dispersion_real
_atom_type_scat_dispersion_imag
_atom_type_scat_source
C C 0.0181 0.0091 'International Tables Vol C Tables 4.2.6.8 and 6.1.1.4'
H H 0.0000 0.0000 'International Tables Vol C Tables 4.2.6.8 and 6.1.1.4'
N N 0.0311 0.0180 'International Tables Vol C Tables 4.2.6.8 and 6.1.1.4'
O O 0.0492 0.0322 'International Tables Vol C Tables 4.2.6.8 and 6.1.1.4'

loop_
_geom_angle_atom_site_label_1
_geom_angle_atom_site_label_2
_geom_angle_atom_site_label_3
_geom_angle
_geom_angle_site_symmetry_1
C1 N1 C1 125.67(18) 3
C1 N1 H1 117.17(9) 3
C1 N1 H1 117.17(9) .
C6 C5 C4 119.59(12) .
C6 C5 H5 120.2 .
C4 C5 H5 120.2 .
C5 C6 C1 121.31(11) .
C5 C6 H6 119.3 .
C1 C6 H6 119.3 .
C3 C2 C1 120.77(13) .
C3 C2 H2 119.6 .
C1 C2 H2 119.6 .
C2 C3 C4 120.60(11) .
C2 C3 H3 119.7 .
C4 C3 H3 119.7 .
C6 C1 C2 118.18(12) .
C6 C1 N1 122.98(11) .
C2 C1 N1 118.75(13) .
C4 O1 C7 118.14(11) .
O1 C4 C3 115.72(11) .
O1 C4 C5 124.75(13) .
C3 C4 C5 119.53(12) .
O1 C7 H7A 109.5 .
O1 C7 H7B 109.5 .
H7A C7 H7B 109.5 .
O1 C7 H7C 109.5 .
H7A C7 H7C 109.5 .
H7B C7 H7C 109.5 .

loop_
_geom_bond_atom_site_label_1
_geom_bond_atom_site_label_2
_geom_bond_distance
_geom_bond_site_symmetry_2
N1 C1 1.4079(16) 3
N1 C1 1.4079(16) .
N1 H1 0.83(4) .
C5 C6 1.3879(18) .
C5 C4 1.3893(17) .
C5 H5 0.9300 .
C6 C1 1.390(2) .
C6 H6 0.9300 .
C2 C3 1.3791(19) .
C2 C1 1.3939(18) .
C2 H2 0.9300 .
C3 C4 1.383(2) .
C3 H3 0.9300 .
O1 C4 1.3695(16) .
O1 C7 1.413(2) .
C7 H7A 0.9600 .
C7 H7B 0.9600 .
C7 H7C 0.9600 .

loop_
_geom_torsion_atom_site_label_1
_geom_torsion_atom_site_label_2
_geom_torsion_atom_site_label_3
_geom_torsion_atom_site_label_4
_geom_torsion
_geom_torsion_site_symmetry_1
C4 C5 C6 C1 0.03(17) .
C1 C2 C3 C4 0.84(19) .
C5 C6 C1 C2 0.48(17) .
C5 C6 C1 N1 -176.23(10) .
C3 C2 C1 C6 -0.91(17) .
C3 C2 C1 N1 175.94(10) .
C1 N1 C1 C6 -32.59(9) 3
C1 N1 C1 C2 150.72(11) 3
C7 O1 C4 C3 175.47(14) .
C7 O1 C4 C5 -5.12(19) .
C2 C3 C4 O1 179.13(11) .
C2 C3 C4 C5 -0.31(18) .
C6 C5 C4 O1 -179.51(11) .
C6 C5 C4 C3 -0.12(17) .
